data_7100977
loop_
_publ_author_name
'Dr Russell J Cox'
'Dougal J Ritson'
'Thomas A Dane'
'John Berge'
'Jonathan P. H. Charmant'
'Anob Kantacha'

_publ_section_title
;
Room Temperature Palladium Catalysed Coupling of Acyl Chlorides with
Terminal Alkynes
;
_journal_name_full 'Chemical Communications'
_journal_paper_doi 10.1039/b414826f
_journal_year 2005
_chemical_formula_moiety 'C15 H9 N O3'
_chemical_formula_sum 'C15 H9 N O3'
_chemical_formula_weight 251.23
_space_group_IT_number 4
_symmetry_cell_setting monoclinic
_symmetry_space_group_name_Hall 'P 2yb'
_symmetry_space_group_name_H-M 'P 1 21 1'
_cell_angle_alpha 90.00
_cell_angle_beta 97.617(2)
_cell_angle_gamma 90.00
_cell_formula_units_Z 2
_cell_length_a 7.6488(6)
_cell_length_b 7.1371(6)
_cell_length_c 10.9816(9)
_cell_measurement_temperature 173(2)
_cell_volume 594.20(8)
_diffrn_ambient_temperature 173(2)
_exptl_crystal_density_diffrn 1.404
_cod_depositor_comments
;
The following automatic conversions were performed:
'_symmetry_cell_setting' value 'Monoclinic' changed to 'monoclinic'
according to '/home/saulius/struct/CIF-dictionaries/cif_core.dic'
dictionary named 'cif_core.dic' version 2.4.1 from 2010-06-29.

Automatic conversion script
Id: cif_fix_enum 1527 2010-12-29 10:47:43Z saulius 
;
_cod_original_sg_symbol_H-M 'P 21'
_cod_database_code 7100977

loop_
_symmetry_equiv_pos_as_xyz
'x, y, z'
'-x, y+1/2, -z'

loop_
_atom_site_label
_atom_site_type_symbol
_atom_site_fract_x
_atom_site_fract_y
_atom_site_fract_z
_atom_site_U_iso_or_equiv
_atom_site_adp_type
_atom_site_occupancy
_atom_site_symmetry_multiplicity
_atom_site_calc_flag
_atom_site_refinement_flags
_atom_site_disorder_assembly
_atom_site_disorder_group
C1 C 0.20093(16) 1.4311(2) 1.20358(12) 0.0289(3) Uani 1 1 d . . .
H1A H 0.2366 1.5274 1.1525 0.035 Uiso 1 1 calc R . .
C2 C 0.20007(19) 1.4631(2) 1.32837(13) 0.0373(3) Uani 1 1 d . . .
H2A H 0.2361 1.5813 1.3627 0.045 Uiso 1 1 calc R . .
C3 C 0.14681(19) 1.3229(3) 1.40280(13) 0.0400(4) Uani 1 1 d . . .
H3A H 0.1474 1.3449 1.4882 0.048 Uiso 1 1 calc R . .
C4 C 0.09276(18) 1.1511(2) 1.35298(13) 0.0389(4) Uani 1 1 d . . .
H4A H 0.0550 1.0562 1.4043 0.047 Uiso 1 1 calc R . .
C5 C 0.09325(17) 1.1163(2) 1.22892(13) 0.0322(3) Uani 1 1 d . . .
H5A H 0.0560 0.9981 1.1951 0.039 Uiso 1 1 calc R . .
C6 C 0.14903(15) 1.25654(19) 1.15368(11) 0.0263(3) Uani 1 1 d . . .
C7 C 0.15838(16) 1.21887(18) 1.02639(12) 0.0285(3) Uani 1 1 d . . .
C8 C 0.17158(17) 1.18300(18) 0.92134(12) 0.0294(3) Uani 1 1 d . . .
C9 C 0.20059(16) 1.13376(19) 0.79678(11) 0.0268(3) Uani 1 1 d . . .
C10 C 0.28066(16) 0.94587(18) 0.78006(11) 0.0243(3) Uani 1 1 d . . .
C11 C 0.31446(17) 0.82039(19) 0.87778(11) 0.0265(3) Uani 1 1 d . . .
H11A H 0.2852 0.8535 0.9564 0.032 Uiso 1 1 calc R . .
C12 C 0.39057(16) 0.64759(18) 0.86078(11) 0.0269(3) Uani 1 1 d . . .
H12A H 0.4147 0.5614 0.9268 0.032 Uiso 1 1 calc R . .
C13 C 0.43026(16) 0.60475(18) 0.74453(11) 0.0251(3) Uani 1 1 d . . .
C14 C 0.39779(16) 0.7259(2) 0.64510(12) 0.0279(3) Uani 1 1 d . . .
H14A H 0.4263 0.6914 0.5665 0.033 Uiso 1 1 calc R . .
C15 C 0.32279(17) 0.89800(19) 0.66364(11) 0.0277(3) Uani 1 1 d . . .
H15A H 0.2998 0.9839 0.5974 0.033 Uiso 1 1 calc R . .
N1 N 0.51392(14) 0.42297(17) 0.72589(10) 0.0298(3) Uani 1 1 d . . .
O1 O 0.16344(13) 1.24304(15) 0.71154(9) 0.0346(2) Uani 1 1 d . . .
O2 O 0.56315(14) 0.32713(14) 0.81696(9) 0.0376(3) Uani 1 1 d . . .
O3 O 0.53135(15) 0.37730(16) 0.62038(9) 0.0418(3) Uani 1 1 d . . .

loop_
_atom_site_aniso_label
_atom_site_aniso_U_11
_atom_site_aniso_U_22
_atom_site_aniso_U_33
_atom_site_aniso_U_23
_atom_site_aniso_U_13
_atom_site_aniso_U_12
C1 0.0272(6) 0.0281(7) 0.0309(7) -0.0006(5) 0.0022(5) 0.0000(5)
C2 0.0328(7) 0.0412(9) 0.0365(8) -0.0113(6) -0.0011(5) 0.0036(6)
C3 0.0342(7) 0.0595(10) 0.0264(7) -0.0010(6) 0.0042(5) 0.0107(7)
C4 0.0317(7) 0.0495(9) 0.0368(7) 0.0150(7) 0.0094(6) 0.0040(6)
C5 0.0279(6) 0.0274(7) 0.0412(8) 0.0038(6) 0.0046(5) -0.0003(5)
C6 0.0221(6) 0.0288(7) 0.0278(6) 0.0003(5) 0.0029(5) 0.0027(5)
C7 0.0271(6) 0.0239(6) 0.0343(7) -0.0015(5) 0.0026(5) 0.0009(5)
C8 0.0319(6) 0.0242(6) 0.0318(7) -0.0023(5) 0.0035(5) 0.0026(5)
C9 0.0264(6) 0.0262(6) 0.0275(6) -0.0006(5) 0.0022(4) -0.0038(5)
C10 0.0237(5) 0.0245(6) 0.0245(6) -0.0015(5) 0.0021(4) -0.0034(5)
C11 0.0294(6) 0.0287(7) 0.0217(6) -0.0025(5) 0.0037(4) -0.0007(5)
C12 0.0294(6) 0.0261(7) 0.0246(6) 0.0020(5) 0.0022(5) -0.0005(5)
C13 0.0223(5) 0.0244(6) 0.0282(6) -0.0029(5) 0.0021(4) -0.0022(5)
C14 0.0304(6) 0.0309(7) 0.0226(6) -0.0026(5) 0.0047(5) -0.0017(5)
C15 0.0310(6) 0.0291(7) 0.0229(6) 0.0026(5) 0.0028(4) -0.0004(5)
N1 0.0283(5) 0.0278(6) 0.0331(6) -0.0045(5) 0.0041(4) -0.0005(5)
O1 0.0418(5) 0.0290(5) 0.0328(5) 0.0039(4) 0.0041(4) 0.0039(4)
O2 0.0435(5) 0.0306(6) 0.0372(5) 0.0023(4) -0.0004(4) 0.0084(5)
O3 0.0542(6) 0.0384(6) 0.0343(5) -0.0108(4) 0.0109(4) 0.0053(5)

loop_
_geom_bond_atom_site_label_1
_geom_bond_atom_site_label_2
_geom_bond_distance
_geom_bond_site_symmetry_2
_geom_bond_publ_flag
C1 C2 1.3902(19) . ?
C1 C6 1.3971(18) . ?
C1 H1A 0.9500 . ?
C2 C3 1.387(2) . ?
C2 H2A 0.9500 . ?
C3 C4 1.384(2) . ?
C3 H3A 0.9500 . ?
C4 C5 1.385(2) . ?
C4 H4A 0.9500 . ?
C5 C6 1.4001(18) . ?
C5 H5A 0.9500 . ?
C6 C7 1.4346(17) . ?
C7 C8 1.1989(18) . ?
C8 C9 1.4575(18) . ?
C9 O1 1.2226(16) . ?
C9 C10 1.4957(19) . ?
C10 C11 1.3954(18) . ?
C10 C15 1.4014(17) . ?
C11 C12 1.3869(18) . ?
C11 H11A 0.9500 . ?
C12 C13 1.3850(17) . ?
C12 H12A 0.9500 . ?
C13 C14 1.3892(18) . ?
C13 N1 1.4728(17) . ?
C14 C15 1.382(2) . ?
C14 H14A 0.9500 . ?
C15 H15A 0.9500 . ?
N1 O3 1.2278(15) . ?
N1 O2 1.2288(15) . ?

loop_
_cod_related_entry_id
_cod_related_entry_database
_cod_related_entry_code
1 ChemSpider 779021
